data_2239274
loop_
_publ_author_name
'Ujam, Oguejiofo T.'
'Asegbeloyin, Jonnie N.'
'Nicholson, Brian K.'
'Ukoha, Pius O.'
'Ukwueze, Nkechi N.'

_publ_section_title
;
 <i>N</i>-(2-Chloroethyl)morpholine-4-carboxamide
;
_journal_coeditor_code QK2064
_journal_issue 4
_journal_name_full 'Acta Crystallographica Section E'
_journal_page_first o463
_journal_paper_doi 10.1107/S1600536814005832
_journal_volume 70
_journal_year 2014
_chemical_formula_iupac 'C7 H13 Cl N2 O2'
_chemical_formula_moiety 'C7 H13 Cl N2 O2'
_chemical_formula_sum 'C7 H13 Cl N2 O2'
_chemical_formula_weight 192.64
_chemical_name_systematic
;
<i>N</i>-(2-Chloroethyl)morpholine-4-carboxamide
;
_space_group_crystal_system monoclinic
_space_group_IT_number 9
_space_group_name_Hall 'C -2yc'
_space_group_name_H-M_alt 'C 1 c 1'
_symmetry_space_group_name_Hall 'C -2yc'
_symmetry_space_group_name_H-M 'C 1 c 1'
_atom_sites_solution_hydrogens geom
_atom_sites_solution_primary direct
_atom_sites_solution_secondary difmap
_audit_creation_method SHELXL-2013
_cell_angle_alpha 90
_cell_angle_beta 95.704(5)
_cell_angle_gamma 90
_cell_formula_units_Z 16
_cell_length_a 10.7393(8)
_cell_length_b 33.613(3)
_cell_length_c 9.9942(7)
_cell_measurement_reflns_used 3770
_cell_measurement_temperature 99(2)
_cell_measurement_theta_max 27
_cell_measurement_theta_min 2
_cell_volume 3589.8(5)
_computing_cell_refinement 'SAINT (Bruker, 2001)'
_computing_data_collection 'SMART (Bruker, 2001)'
_computing_data_reduction 'SAINT (Bruker, 2001)'
_computing_molecular_graphics
;
ORTEP-3 for Windows (Farrugia, 2012) and Mercury
(Macrae <i>et al.</i>, 2006)
;
_computing_publication_material 'WinGX (Farrugia, 2012)'
_computing_structure_refinement 'SHELXL97 (Sheldrick, 2008)'
_computing_structure_solution 'SHELXS97 (Sheldrick, 2008)'
_diffrn_ambient_temperature 99(2)
_diffrn_measured_fraction_theta_full 1.000
_diffrn_measured_fraction_theta_max 0.996
_diffrn_measurement_device_type 'Siemens SMART CCD'
_diffrn_measurement_method '\w scans'
_diffrn_radiation_type MoK\a
_diffrn_radiation_wavelength 0.71073
_diffrn_reflns_av_R_equivalents 0.0822
_diffrn_reflns_limit_h_max 14
_diffrn_reflns_limit_h_min -14
_diffrn_reflns_limit_k_max 44
_diffrn_reflns_limit_k_min -43
_diffrn_reflns_limit_l_max 13
_diffrn_reflns_limit_l_min -13
_diffrn_reflns_number 39446
_diffrn_reflns_theta_full 25.242
_diffrn_reflns_theta_max 27.824
_diffrn_reflns_theta_min 1.212
_exptl_absorpt_coefficient_mu 0.388
_exptl_absorpt_correction_T_max 0.9622
_exptl_absorpt_correction_T_min 0.8924
_exptl_absorpt_correction_type multi-scan
_exptl_absorpt_process_details '(SADABS; Sheldrick 2003)'
_exptl_crystal_colour colourless
_exptl_crystal_density_diffrn 1.426
_exptl_crystal_description needle
_exptl_crystal_F_000 1632
_exptl_crystal_size_max 0.300
_exptl_crystal_size_mid 0.100
_exptl_crystal_size_min 0.100
_refine_diff_density_max 0.555
_refine_diff_density_min -0.589
_refine_ls_abs_structure_details 'Flack (1983), 4226 Friedel pairs'
_refine_ls_abs_structure_Flack 0.38(17)
_refine_ls_extinction_method none
_refine_ls_goodness_of_fit_ref 1.036
_refine_ls_hydrogen_treatment constr
_refine_ls_matrix_type full
_refine_ls_number_parameters 307
_refine_ls_number_reflns 8451
_refine_ls_number_restraints 164
_refine_ls_restrained_S_all 1.028
_refine_ls_R_factor_all 0.1077
_refine_ls_R_factor_gt 0.0593
_refine_ls_shift/su_max 0.001
_refine_ls_shift/su_mean 0.000
_refine_ls_structure_factor_coef Fsqd
_refine_ls_weighting_details 'w=1/[\s^2^(Fo^2^)+(0.0582P)^2^+2.9270P] where P=(Fo^2^+2Fc^2^)/3'
_refine_ls_weighting_scheme calc
_refine_ls_wR_factor_gt 0.1323
_refine_ls_wR_factor_ref 0.1577
_reflns_number_gt 5276
_reflns_number_total 8451
_reflns_threshold_expression I>2\s(I)
_cod_data_source_file qk2064sup1.cif
_cod_data_source_block I
_cod_original_cell_volume 3589.9(5)
_cod_database_code 2239274
_cod_database_fobs_code 2239274
_shelx_space_group_comment
;
The symmetry employed for this shelxl refinement is uniquely defined
by the following loop, which should always be used as a source of
symmetry information in preference to the above space-group names.
They are only intended as comments.
;
_shelx_estimated_absorpt_t_min 0.892
_shelx_estimated_absorpt_t_max 0.962

loop_
_space_group_symop_operation_xyz
'x, y, z'
'x, -y, z+1/2'
'x+1/2, y+1/2, z'
'x+1/2, -y+1/2, z+1/2'

loop_
_atom_site_type_symbol
_atom_site_label
_atom_site_fract_x
_atom_site_fract_y
_atom_site_fract_z
_atom_site_U_iso_or_equiv
_atom_site_adp_type
_atom_site_calc_flag
_atom_site_refinement_flags
_atom_site_occupancy
_atom_site_symmetry_multiplicity
_atom_site_disorder_assembly
_atom_site_disorder_group
C C1 0.1793(6) 0.69065(18) 0.5906(7) 0.0257(6) Uani d D 1 1 A 1
H H1A 0.2429 0.6694 0.5886 0.031 Uiso calc R 1 1 A 1
H H1B 0.1907 0.7095 0.5168 0.031 Uiso calc R 1 1 A 1
C C2 0.0503(6) 0.67256(17) 0.5692(6) 0.0295(6) Uani d D 1 1 A 1
H H2A -0.0133 0.6940 0.5615 0.035 Uiso calc R 1 1 A 1
H H2B 0.0420 0.6572 0.4843 0.035 Uiso calc R 1 1 A 1
C C3 0.0387(5) 0.66860(16) 0.8026(6) 0.0299(6) Uani d D 1 1 A 1
H H3A 0.0211 0.6505 0.8767 0.036 Uiso calc R 1 1 A 1
H H3B -0.0244 0.6901 0.7973 0.036 Uiso calc R 1 1 A 1
C C4 0.1672(5) 0.68631(15) 0.8331(6) 0.0245(6) Uani d D 1 1 A 1
H H4A 0.1701 0.7025 0.9161 0.029 Uiso calc R 1 1 A 1
H H4B 0.2300 0.6648 0.8478 0.029 Uiso calc R 1 1 A 1
C C5 0.2610(4) 0.74577(14) 0.7460(5) 0.0216(5) Uani d D 1 1 A 1
C C6 0.3614(4) 0.80530(13) 0.6609(5) 0.0241(6) Uani d D 1 1 A 1
H H6A 0.3323 0.8190 0.7397 0.029 Uiso calc R 1 1 A 1
H H6B 0.3423 0.8225 0.5810 0.029 Uiso calc R 1 1 A 1
C C7 0.4988(4) 0.79800(13) 0.6835(6) 0.0317(7) Uani d D 1 1 A 1
H H7A 0.5272 0.7829 0.6070 0.038 Uiso calc R 1 1 A 1
H H7B 0.5187 0.7822 0.7666 0.038 Uiso calc R 1 1 A 1
N N1 0.1972(4) 0.71155(12) 0.7195(5) 0.0201(5) Uani d D 1 1 A 1
N N2 0.2967(4) 0.76644(11) 0.6398(4) 0.0308(5) Uani d D 1 1 A 1
H H2C 0.2820(5) 0.7572(2) 0.5612(18) 0.030 Uiso calc RD 1 1 A 1
O O1 0.0284(3) 0.64694(11) 0.6785(4) 0.0297(4) Uani d D 1 1 A 1
O O2 0.2846(3) 0.75889(10) 0.8630(4) 0.0292(4) Uani d D 1 1 A 1
Cl Cl1 0.57778(12) 0.84633(4) 0.69906(14) 0.0372(2) Uani d D 1 1 A 1
C C8 0.6779(6) 0.56216(18) 1.0240(7) 0.0257(6) Uani d D 1 1 B 1
H H8A 0.6654 0.5439 1.0993 0.031 Uiso calc R 1 1 B 1
H H8B 0.6127 0.5830 1.0210 0.031 Uiso calc R 1 1 B 1
C C9 0.8058(6) 0.58091(17) 1.0459(6) 0.0295(6) Uani d D 1 1 B 1
H H9A 0.8108 0.5971 1.1291 0.035 Uiso calc R 1 1 B 1
H H9B 0.8695 0.5596 1.0592 0.035 Uiso calc R 1 1 B 1
C C10 0.8262(5) 0.58296(16) 0.8153(6) 0.0299(6) Uani d D 1 1 B 1
H H10A 0.8900 0.5616 0.8237 0.036 Uiso calc R 1 1 B 1
H H10B 0.8445 0.6005 0.7401 0.036 Uiso calc R 1 1 B 1
C C11 0.6986(5) 0.56463(15) 0.7835(6) 0.0245(6) Uani d D 1 1 B 1
H H11A 0.6352 0.5859 0.7661 0.029 Uiso calc R 1 1 B 1
H H11B 0.6979 0.5481 0.7016 0.029 Uiso calc R 1 1 B 1
C C12 0.5946(4) 0.50722(14) 0.8711(5) 0.0216(5) Uani d D 1 1 B 1
C C13 0.4970(5) 0.44776(15) 0.9575(6) 0.0241(6) Uani d PD 0.778(4) 1 B 1
H H13A 0.5150 0.4313 1.0393 0.029 Uiso calc R 1 1 B 1
H H13B 0.5310 0.4340 0.8815 0.029 Uiso calc R 1 1 B 1
C C14 0.3576(5) 0.45371(16) 0.9277(7) 0.0317(7) Uani d PD 0.778(4) 1 B 1
H H14A 0.3393 0.4683 0.8420 0.038 Uiso calc R 1 1 B 1
H H14B 0.3249 0.4694 1.0004 0.038 Uiso calc R 1 1 B 1
N N3 0.6675(4) 0.54001(12) 0.8967(5) 0.0201(5) Uani d D 1 1 B 1
N N4 0.5548(4) 0.48731(11) 0.9778(4) 0.0308(5) Uani d D 1 1 B 1
H H4C 0.5635(4) 0.4978(3) 1.0565(18) 0.030 Uiso calc RD 1 1 B 1
O O3 0.8346(3) 0.60560(10) 0.9370(4) 0.0297(4) Uani d D 1 1 B 1
O O4 0.5687(3) 0.49474(11) 0.7551(4) 0.0292(4) Uani d D 1 1 B 1
Cl Cl2 0.28368(12) 0.40510(4) 0.91603(15) 0.0372(2) Uani d D 1 1 B 1
C C15 0.1664(6) 0.81124(18) 0.0959(7) 0.0268(6) Uani d D 1 1 C 1
H H15A 0.1830 0.7940 0.0194 0.032 Uiso calc R 1 1 C 1
H H15B 0.2269 0.8335 0.1003 0.032 Uiso calc R 1 1 C 1
C C16 0.0353(6) 0.82743(18) 0.0734(6) 0.0317(6) Uani d D 1 1 C 1
H H16A 0.0273 0.8440 -0.0089 0.038 Uiso calc R 1 1 C 1
H H16B -0.0244 0.8050 0.0592 0.038 Uiso calc R 1 1 C 1
C C17 0.0137(5) 0.82715(16) 0.3030(6) 0.0283(6) Uani d D 1 1 C 1
H H17A -0.0465 0.8048 0.2915 0.034 Uiso calc R 1 1 C 1
H H17B -0.0088 0.8437 0.3790 0.034 Uiso calc R 1 1 C 1
C C18 0.1445(5) 0.81076(16) 0.3359(6) 0.0245(6) Uani d D 1 1 C 1
H H18A 0.2035 0.8330 0.3580 0.029 Uiso calc R 1 1 C 1
H H18B 0.1461 0.7932 0.4156 0.029 Uiso calc R 1 1 C 1
C C19 0.2757(4) 0.76025(14) 0.2480(5) 0.0220(5) Uani d D 1 1 C 1
C C20 0.4416(4) 0.71961(12) 0.1643(5) 0.0251(6) Uani d D 1 1 C 1
H H20A 0.4928 0.7283 0.2470 0.030 Uiso calc R 1 1 C 1
H H20B 0.4929 0.7226 0.0879 0.030 Uiso calc R 1 1 C 1
C C21 0.4066(4) 0.67709(12) 0.1778(6) 0.0270(6) Uani d D 1 1 C 1
H H21A 0.3554 0.6680 0.0956 0.032 Uiso calc R 1 1 C 1
H H21B 0.3571 0.6736 0.2554 0.032 Uiso calc R 1 1 C 1
N N5 0.1841(4) 0.78819(12) 0.2215(5) 0.0199(4) Uani d D 1 1 C 1
N N6 0.3293(4) 0.74516(11) 0.1419(4) 0.0298(5) Uani d D 1 1 C 1
H H6C 0.2982(8) 0.75040(16) 0.0619(18) 0.030 Uiso calc RD 1 1 C 1
O O5 0.0041(4) 0.85058(10) 0.1835(4) 0.0321(4) Uani d D 1 1 C 1
O O6 0.3081(3) 0.74858(11) 0.3645(4) 0.0281(4) Uani d D 1 1 C 1
Cl Cl3 0.55040(11) 0.64849(4) 0.20263(14) 0.03441(18) Uani d D 1 1 C 1
C C22 0.6776(6) 0.94101(19) 0.5227(7) 0.0268(6) Uani d D 1 1 B 1
H H22A 0.6175 0.9186 0.5190 0.032 Uiso calc R 1 1 B 1
H H22B 0.6605 0.9586 0.5981 0.032 Uiso calc R 1 1 B 1
C C23 0.8101(6) 0.92532(18) 0.5449(6) 0.0317(6) Uani d D 1 1 B 1
H H23A 0.8690 0.9480 0.5557 0.038 Uiso calc R 1 1 B 1
H H23B 0.8199 0.9095 0.6289 0.038 Uiso calc R 1 1 B 1
C C24 0.8292(5) 0.92350(16) 0.3134(6) 0.0283(6) Uani d D 1 1 B 1
H H24A 0.8502 0.9064 0.2382 0.034 Uiso calc R 1 1 B 1
H H24B 0.8895 0.9459 0.3216 0.034 Uiso calc R 1 1 B 1
C C25 0.6977(5) 0.93984(16) 0.2819(6) 0.0245(6) Uani d D 1 1 B 1
H H25A 0.6942 0.9568 0.2006 0.029 Uiso calc R 1 1 B 1
H H25B 0.6380 0.9176 0.2637 0.029 Uiso calc R 1 1 B 1
C C26 0.5745(5) 0.99248(14) 0.3691(5) 0.0220(5) Uani d D 1 1 B 1
C C27 0.4059(5) 1.03184(15) 0.4504(6) 0.0251(6) Uani d PD 0.778(4) 1 B 1
H H27A 0.3535 1.0278 0.5254 0.030 Uiso calc R 1 1 B 1
H H27B 0.3574 1.0232 0.3660 0.030 Uiso calc R 1 1 B 1
C C28 0.4398(5) 1.07526(15) 0.4409(6) 0.0270(6) Uani d PD 0.778(4) 1 B 1
H H28A 0.4897 1.0796 0.3641 0.032 Uiso calc R 1 1 B 1
H H28B 0.4900 1.0839 0.5242 0.032 Uiso calc R 1 1 B 1
N N7 0.6630(4) 0.96323(12) 0.3958(5) 0.0199(4) Uani d D 1 1 B 1
N N8 0.5208(4) 1.00824(11) 0.4736(4) 0.0298(5) Uani d D 1 1 B 1
H H8C 0.5529(8) 1.00457(14) 0.5510(18) 0.030 Uiso calc RD 1 1 B 1
O O7 0.8412(4) 0.90094(10) 0.4351(4) 0.0321(4) Uani d D 1 1 B 1
O O8 0.5435(3) 1.00387(11) 0.2531(4) 0.0281(4) Uani d D 1 1 B 1
Cl Cl4 0.29550(11) 1.10319(3) 0.41732(14) 0.03441(18) Uani d D 1 1 B 1
C C13A 0.421(2) 0.4712(5) 0.954(2) 0.030 Uiso d PD 0.222(4) 1 B 2
C C14A 0.442(2) 0.4253(5) 0.939(2) 0.030 Uiso d PD 0.222(4) 1 B 2
C C27A 0.4955(18) 1.0541(6) 0.460(2) 0.030 Uiso d PD 0.222(4) 1 B 2
C C28A 0.3506(17) 1.0513(6) 0.427(2) 0.030 Uiso d PD 0.222(4) 1 B 2

loop_
_atom_site_aniso_label
_atom_site_aniso_U_11
_atom_site_aniso_U_22
_atom_site_aniso_U_33
_atom_site_aniso_U_12
_atom_site_aniso_U_13
_atom_site_aniso_U_23
C1 0.0285(14) 0.0265(13) 0.0224(14) -0.0047(11) 0.0047(11) -0.0045(11)
C2 0.0326(15) 0.0302(14) 0.0251(15) -0.0090(12) 0.0001(11) 0.0000(11)
C3 0.0297(15) 0.0330(13) 0.0280(15) -0.0047(12) 0.0074(12) 0.0043(11)
C4 0.0281(15) 0.0246(12) 0.0203(13) -0.0047(11) 0.0006(11) 0.0037(10)
C5 0.0194(12) 0.0249(12) 0.0204(13) 0.0015(10) 0.0019(10) 0.0010(10)
C6 0.0223(14) 0.0251(14) 0.0244(14) 0.0013(12) 0.0005(11) 0.0010(11)
C7 0.0235(15) 0.0299(14) 0.0420(18) 0.0007(12) 0.0056(13) 0.0004(13)
N1 0.0217(12) 0.0223(10) 0.0170(11) -0.0050(9) 0.0049(9) -0.0001(8)
N2 0.0403(13) 0.0351(12) 0.0168(11) -0.0182(10) 0.0019(9) -0.0016(9)
O1 0.0318(11) 0.0288(9) 0.0282(11) -0.0122(8) 0.0021(8) 0.0027(8)
O2 0.0414(11) 0.0290(9) 0.0172(9) -0.0094(8) 0.0037(8) -0.0030(7)
Cl1 0.0332(4) 0.0381(4) 0.0398(4) -0.0168(3) 0.0012(3) -0.0013(3)
C8 0.0285(14) 0.0265(13) 0.0224(14) -0.0047(11) 0.0047(11) -0.0045(11)
C9 0.0326(15) 0.0302(14) 0.0251(15) -0.0090(12) 0.0001(11) 0.0000(11)
C10 0.0297(15) 0.0330(13) 0.0280(15) -0.0047(12) 0.0074(12) 0.0043(11)
C11 0.0281(15) 0.0246(12) 0.0203(13) -0.0047(11) 0.0006(11) 0.0037(10)
C12 0.0194(12) 0.0249(12) 0.0204(13) 0.0015(10) 0.0019(10) 0.0010(10)
C13 0.0223(14) 0.0251(14) 0.0244(14) 0.0013(12) 0.0005(11) 0.0010(11)
C14 0.0235(15) 0.0299(14) 0.0420(18) 0.0007(12) 0.0056(13) 0.0004(13)
N3 0.0217(12) 0.0223(10) 0.0170(11) -0.0050(9) 0.0049(9) -0.0001(8)
N4 0.0403(13) 0.0351(12) 0.0168(11) -0.0182(10) 0.0019(9) -0.0016(9)
O3 0.0318(11) 0.0288(9) 0.0282(11) -0.0122(8) 0.0021(8) 0.0027(8)
O4 0.0414(11) 0.0290(9) 0.0172(9) -0.0094(8) 0.0037(8) -0.0030(7)
Cl2 0.0332(4) 0.0381(4) 0.0398(4) -0.0168(3) 0.0012(3) -0.0013(3)
C15 0.0322(16) 0.0287(13) 0.0202(14) 0.0083(12) 0.0063(11) 0.0035(10)
C16 0.0370(16) 0.0325(14) 0.0244(15) 0.0131(12) -0.0034(12) -0.0021(11)
C17 0.0247(14) 0.0296(13) 0.0310(15) 0.0063(11) 0.0056(11) -0.0024(11)
C18 0.0249(14) 0.0261(12) 0.0227(14) 0.0040(11) 0.0042(11) -0.0027(10)
C19 0.0245(13) 0.0234(12) 0.0185(13) -0.0012(10) 0.0043(10) -0.0012(10)
C20 0.0209(15) 0.0286(13) 0.0271(15) -0.0016(12) 0.0082(11) -0.0033(11)
C21 0.0211(15) 0.0274(14) 0.0322(16) -0.0013(12) 0.0005(12) -0.0019(12)
N5 0.0233(11) 0.0192(9) 0.0175(11) 0.0023(8) 0.0028(8) 0.0001(8)
N6 0.0396(13) 0.0344(11) 0.0156(11) 0.0191(10) 0.0035(9) 0.0012(9)
O5 0.0360(11) 0.0303(9) 0.0293(11) 0.0126(8) 0.0001(8) -0.0031(8)
O6 0.0343(10) 0.0338(9) 0.0163(9) 0.0116(8) 0.0031(7) 0.0021(7)
Cl3 0.0318(4) 0.0353(3) 0.0355(4) 0.0150(3) 0.0002(3) -0.0016(3)
C22 0.0322(16) 0.0287(13) 0.0202(14) 0.0083(12) 0.0063(11) 0.0035(10)
C23 0.0370(16) 0.0325(14) 0.0244(15) 0.0131(12) -0.0034(12) -0.0021(11)
C24 0.0247(14) 0.0296(13) 0.0310(15) 0.0063(11) 0.0056(11) -0.0024(11)
C25 0.0249(14) 0.0261(12) 0.0227(14) 0.0040(11) 0.0042(11) -0.0027(10)
C26 0.0245(13) 0.0234(12) 0.0185(13) -0.0012(10) 0.0043(10) -0.0012(10)
C27 0.0209(15) 0.0286(13) 0.0271(15) -0.0016(12) 0.0082(11) -0.0033(11)
C28 0.0211(15) 0.0274(14) 0.0322(16) -0.0013(12) 0.0005(12) -0.0019(12)
N7 0.0233(11) 0.0192(9) 0.0175(11) 0.0023(8) 0.0028(8) 0.0001(8)
N8 0.0396(13) 0.0344(11) 0.0156(11) 0.0191(10) 0.0035(9) 0.0012(9)
O7 0.0360(11) 0.0303(9) 0.0293(11) 0.0126(8) 0.0001(8) -0.0031(8)
O8 0.0343(10) 0.0338(9) 0.0163(9) 0.0116(8) 0.0031(7) 0.0021(7)
Cl4 0.0318(4) 0.0353(3) 0.0355(4) 0.0150(3) 0.0002(3) -0.0016(3)

loop_
_atom_type_symbol
_atom_type_description
_atom_type_scat_dispersion_real
_atom_type_scat_dispersion_imag
_atom_type_scat_source
C C 0.0033 0.0016 'International Tables Vol C Tables 4.2.6.8 and 6.1.1.4'
H H 0.0000 0.0000 'International Tables Vol C Tables 4.2.6.8 and 6.1.1.4'
N N 0.0061 0.0033 'International Tables Vol C Tables 4.2.6.8 and 6.1.1.4'
O O 0.0106 0.0060 'International Tables Vol C Tables 4.2.6.8 and 6.1.1.4'
Cl Cl 0.1484 0.1585 'International Tables Vol C Tables 4.2.6.8 and 6.1.1.4'

loop_
_geom_angle_atom_site_label_1
_geom_angle_atom_site_label_2
_geom_angle_atom_site_label_3
_geom_angle
N1 C1 C2 110.9(5)
O1 C2 C1 110.7(5)
O1 C3 C4 111.5(5)
N1 C4 C3 109.7(5)
O2 C5 N1 122.3(5)
O2 C5 N2 120.3(4)
N1 C5 N2 117.4(5)
N2 C6 C7 108.6(4)
C6 C7 Cl1 108.0(3)
C5 N1 C1 126.9(5)
C5 N1 C4 118.9(5)
C1 N1 C4 112.4(4)
C5 N2 C6 120.3(4)
C2 O1 C3 110.6(4)
N3 C8 C9 109.1(5)
O3 C9 C8 113.4(5)
O3 C10 C11 112.1(5)
N3 C11 C10 109.9(5)
O4 C12 N3 121.4(5)
O4 C12 N4 120.5(4)
N3 C12 N4 118.1(5)
N4 C13 C14 107.7(4)
C13 C14 Cl2 108.2(4)
C12 N3 C11 118.9(5)
C12 N3 C8 124.4(5)
C11 N3 C8 112.3(4)
C12 N4 C13 119.8(4)
C9 O3 C10 109.8(4)
N5 C15 C16 110.9(5)
O5 C16 C15 111.9(5)
O5 C17 C18 111.8(5)
N5 C18 C17 110.7(5)
O6 C19 N6 120.9(4)
O6 C19 N5 121.8(5)
N6 C19 N5 117.3(5)
N6 C20 C21 111.2(4)
C20 C21 Cl3 107.6(3)
C19 N5 C18 117.6(5)
C19 N5 C15 123.8(5)
C18 N5 C15 111.6(4)
C19 N6 C20 120.1(4)
C16 O5 C17 110.2(4)
N7 C22 C23 108.8(5)
O7 C23 C22 112.0(5)
O7 C24 C25 111.8(5)
N7 C25 C24 109.7(5)
O8 C26 N8 120.5(4)
O8 C26 N7 121.4(5)
N8 C26 N7 118.0(5)
N8 C27 C28 109.2(4)
C27 C28 Cl4 107.5(4)
C26 N7 C25 117.3(5)
C26 N7 C22 123.0(5)
C25 N7 C22 112.7(4)
C26 N8 C27 120.5(4)
C24 O7 C23 109.9(4)

loop_
_geom_bond_atom_site_label_1
_geom_bond_atom_site_label_2
_geom_bond_distance
C1 N1 1.463(6)
C1 C2 1.509(7)
C2 O1 1.429(6)
C3 O1 1.433(6)
C3 C4 1.506(6)
C4 N1 1.478(6)
C5 O2 1.252(6)
C5 N1 1.352(6)
C5 N2 1.355(6)
C6 N2 1.485(5)
C6 C7 1.491(5)
C7 Cl1 1.832(4)
C8 N3 1.469(6)
C8 C9 1.507(7)
C9 O3 1.427(6)
C10 O3 1.430(6)
C10 C11 1.507(6)
C11 N3 1.466(6)
C12 O4 1.239(6)
C12 N3 1.362(6)
C12 N4 1.362(6)
C13 N4 1.473(6)
C13 C14 1.510(7)
C14 Cl2 1.815(5)
C15 N5 1.471(6)
C15 C16 1.506(7)
C16 O5 1.415(6)
C17 O5 1.426(6)
C17 C18 1.514(6)
C18 N5 1.470(6)
C19 O6 1.244(6)
C19 N6 1.354(6)
C19 N5 1.367(6)
C20 N6 1.480(5)
C20 C21 1.487(5)
C21 Cl3 1.815(5)
C22 N7 1.467(6)
C22 C23 1.513(7)
C23 O7 1.435(6)
C24 O7 1.428(6)
C24 C25 1.519(6)
C25 N7 1.462(6)
C26 O8 1.235(5)
C26 N8 1.351(6)
C26 N7 1.375(6)
C27 N8 1.466(6)
C27 C28 1.509(7)
C28 Cl4 1.807(5)
C13A C14A 1.568(16)
C27A C28A 1.561(17)

loop_
_geom_hbond_atom_site_label_D
_geom_hbond_atom_site_label_H
_geom_hbond_atom_site_label_A
_geom_hbond_site_symmetry_A
_geom_hbond_distance_DH
_geom_hbond_distance_HA
_geom_hbond_distance_DA
_geom_hbond_angle_DHA
N2 H2C O6 . 0.85 2.03 2.831(6) 156.9
N4 H4C O4 2_565 0.86 2.00 2.826(6) 162.3
N6 H6C O2 1_554 0.85 2.00 2.819(6) 160.7
N8 H8C O8 2_575 0.82 2.05 2.809(6) 152.6
